data_7122065
loop_
_publ_author_name
'Lee, Juhoon'
'Brewster, James T.'
'Song, Bo'
'Lynch, Vincent M.'
'Hwang, Inhong'
'Li, Xiaopeng'
'Sessler, Jonathan L.'

_publ_section_title
;
 Uranyl dication mediated photoswitching of a calix[4]pyrrole-based metal
 coordination cage.
;
_journal_issue 68
_journal_name_full 'Chemical communications (Cambridge, England)'
_journal_page_first 9422
_journal_page_last 9425
_journal_paper_doi 10.1039/c8cc05160g
_journal_volume 54
_journal_year 2018
_chemical_formula_moiety 'C40 H40 N4 O4, 2 C2 H3 N, 1.1 H2 O'
_chemical_formula_sum 'C44 H48 N6 O5'
_chemical_formula_weight 740.88
_space_group_crystal_system triclinic
_space_group_IT_number 2
_space_group_name_Hall '-P 1'
_space_group_name_H-M_alt 'P -1'
_symmetry_space_group_name_Hall '-P 1'
_symmetry_space_group_name_H-M 'P -1'
_atom_sites_solution_hydrogens mixed
_audit_creation_method SHELXL-2016/6
_audit_update_record
;
2018-06-21 deposited with the CCDC.
2018-07-31 downloaded from the CCDC.
;
_cell_angle_alpha 71.554(4)
_cell_angle_beta 78.981(3)
_cell_angle_gamma 68.315(4)
_cell_formula_units_Z 2
_cell_length_a 11.1805(4)
_cell_length_b 12.0077(6)
_cell_length_c 16.8416(6)
_cell_measurement_reflns_used 5756
_cell_measurement_temperature 100(2)
_cell_measurement_theta_max 73.7
_cell_measurement_theta_min 2.77
_cell_volume 1985.98(16)
_computing_cell_refinement 'CrysAlisPro V 1.171.39.46, Agilent Technologies'
_computing_data_collection 'CrysAlisPro V 1.171.39.46, Agilent Technologies'
_computing_data_reduction 'CrysAlisPro V 1.171.39.46, Agilent Technologies'
_computing_molecular_graphics 'XP SHELXTL/PC, Siemens Analytical'
_computing_publication_material 'Shelxl-2016/6, Sheldrick, G. M.'
_computing_structure_refinement 'Shelxl-2016/6, Sheldrick, G. M.'
_computing_structure_solution
;

SHELXT. Sheldrick, G. M. (2015). Acta Cryst. A71, 3-8. 
;
_diffrn_ambient_temperature 100(2)
_diffrn_measured_fraction_theta_full 0.987
_diffrn_measured_fraction_theta_max 0.943
_diffrn_measurement_device_type 'Agilent SuperNova with Atlas S2 CCD'
_diffrn_measurement_method \w-scans
_diffrn_radiation_type CuK\a
_diffrn_radiation_wavelength 1.54184
_diffrn_reflns_av_unetI/netI 0.0301
_diffrn_reflns_Laue_measured_fraction_full 0.987
_diffrn_reflns_Laue_measured_fraction_max 0.943
_diffrn_reflns_limit_h_max 13
_diffrn_reflns_limit_h_min -13
_diffrn_reflns_limit_k_max 10
_diffrn_reflns_limit_k_min -14
_diffrn_reflns_limit_l_max 18
_diffrn_reflns_limit_l_min -20
_diffrn_reflns_number 7732
_diffrn_reflns_point_group_measured_fraction_full 0.987
_diffrn_reflns_point_group_measured_fraction_max 0.943
_diffrn_reflns_theta_full 67.684
_diffrn_reflns_theta_max 74.659
_diffrn_reflns_theta_min 2.776
_diffrn_source 'sealed microfocus tube'
_exptl_absorpt_coefficient_mu 0.659
_exptl_absorpt_correction_T_max 1.00
_exptl_absorpt_correction_T_min 0.767
_exptl_absorpt_correction_type multi-scan
_exptl_absorpt_process_details
;
CrysAlisPro 1.171.39.46 (Rigaku Oxford Diffraction, 2018)
Empirical absorption correction using spherical harmonics,
 implemented in SCALE3 ABSPACK scaling algorithm.
;
_exptl_crystal_colour colorless
_exptl_crystal_density_diffrn 1.239
_exptl_crystal_description lath
_exptl_crystal_F_000 788
_exptl_crystal_size_max 0.440
_exptl_crystal_size_mid 0.082
_exptl_crystal_size_min 0.034
_refine_diff_density_max 0.428
_refine_diff_density_min -0.295
_refine_diff_density_rms 0.062
_refine_ls_extinction_method none
_refine_ls_goodness_of_fit_ref 1.015
_refine_ls_hydrogen_treatment constr
_refine_ls_matrix_type full
_refine_ls_number_parameters 513
_refine_ls_number_reflns 7732
_refine_ls_number_restraints 0
_refine_ls_restrained_S_all 1.015
_refine_ls_R_factor_all 0.0759
_refine_ls_R_factor_gt 0.0565
_refine_ls_shift/su_max 0.000
_refine_ls_shift/su_mean 0.000
_refine_ls_structure_factor_coef Fsqd
_refine_ls_weighting_details 'w=1/[\s^2^(Fo^2^)+(0.1010P)^2^+0.9446P] where P=(Fo^2^+2Fc^2^)/3'
_refine_ls_weighting_scheme calc
_refine_ls_wR_factor_gt 0.1586
_refine_ls_wR_factor_ref 0.1687
_reflns_Friedel_coverage 0.000
_reflns_number_gt 5680
_reflns_number_total 7732
_reflns_threshold_expression 'I > 2\s(I)'
_cod_data_source_file c8cc05160g2.cif
_cod_data_source_block shelx
_cod_depositor_comments 'Adding full bibliography for 7122065--7122066.cif.'
_cod_database_code 7122065
_shelx_shelxl_version_number 2016/6
_shelx_space_group_comment
;
The symmetry employed for this shelxl refinement is uniquely defined
by the following loop, which should always be used as a source of
symmetry information in preference to the above space-group names.
They are only intended as comments.
;
_shelx_estimated_absorpt_t_min 0.760
_shelx_estimated_absorpt_t_max 0.978

loop_
_space_group_symop_operation_xyz
'x, y, z'
'-x, -y, -z'

loop_
_atom_site_label
_atom_site_type_symbol
_atom_site_fract_x
_atom_site_fract_y
_atom_site_fract_z
_atom_site_U_iso_or_equiv
_atom_site_adp_type
_atom_site_occupancy
_atom_site_site_symmetry_order
_atom_site_calc_flag
_atom_site_refinement_flags_posn
_atom_site_refinement_flags_adp
O42 O 0.73886(17) 0.94213(18) 0.18629(10) 0.0332(4) Uani 1 1 d . .
H42 H 0.795485 0.961023 0.149347 0.050 Uiso 1 1 calc R U
O33 O -0.10592(15) 0.04739(16) 1.07723(10) 0.0284(4) Uani 1 1 d . .
O32 O 0.06623(16) -0.05892(16) 1.15136(11) 0.0325(4) Uani 1 1 d . .
H32 H 0.017979 -0.099754 1.179346 0.049 Uiso 1 1 calc R U
O41 O 0.91021(16) 0.83256(16) 0.26108(11) 0.0326(4) Uani 1 1 d . .
N2 N 0.45345(18) 0.42918(17) 0.84776(11) 0.0229(4) Uani 1 1 d . .
H8 H 0.442820 0.497680 0.861024 0.028 Uiso 1 1 calc R U
N3 N 0.54555(18) 0.59757(18) 0.65762(11) 0.0239(4) Uani 1 1 d . .
H12 H 0.526496 0.548690 0.636275 0.029 Uiso 1 1 calc R U
N1 N 0.15975(18) 0.51649(18) 0.76904(11) 0.0237(4) Uani 1 1 d . .
H4 H 0.221386 0.461720 0.746503 0.028 Uiso 1 1 calc R U
N4 N 0.23706(18) 0.72499(17) 0.59799(12) 0.0233(4) Uani 1 1 d . .
H16 H 0.206040 0.769710 0.634413 0.028 Uiso 1 1 calc R U
C29 C 0.0148(2) 0.2153(2) 0.97477(14) 0.0249(5) Uani 1 1 d . .
H29 H -0.062548 0.217170 0.957978 0.030 Uiso 1 1 calc R U
C3 C 0.0626(2) 0.6131(2) 0.72664(14) 0.0238(4) Uani 1 1 d . .
C28 C 0.0716(2) 0.1218(2) 1.04299(14) 0.0236(4) Uani 1 1 d . .
C25 C 0.1811(2) 0.3065(2) 0.95591(13) 0.0219(4) Uani 1 1 d . .
C26 C 0.2406(2) 0.2088(2) 1.02246(14) 0.0255(5) Uani 1 1 d . .
H26 H 0.319543 0.205190 1.038038 0.031 Uiso 1 1 calc R U
C39 C 0.4846(2) 0.8637(2) 0.39328(14) 0.0257(5) Uani 1 1 d . .
H39 H 0.394252 0.893014 0.388121 0.031 Uiso 1 1 calc R U
C11 C 0.6202(2) 0.5569(2) 0.72383(14) 0.0241(5) Uani 1 1 d . .
C23 C 0.0404(2) 0.6155(2) 0.86216(14) 0.0269(5) Uani 1 1 d . .
H23 H 0.007890 0.639261 0.912899 0.032 Uiso 1 1 calc R U
C40 C 0.7926(2) 0.8709(2) 0.25522(14) 0.0253(5) Uani 1 1 d . .
C10 C 0.6712(2) 0.4196(2) 0.76913(14) 0.0246(5) Uani 1 1 d . .
C37 C 0.7011(2) 0.8416(2) 0.32906(14) 0.0238(5) Uani 1 1 d . .
C6 C 0.2358(2) 0.4143(2) 0.91513(13) 0.0232(4) Uani 1 1 d . .
C27 C 0.1869(2) 0.1168(2) 1.06642(14) 0.0256(5) Uani 1 1 d . .
H27 H 0.228215 0.051405 1.111856 0.031 Uiso 1 1 calc R U
C7 C 0.3667(2) 0.3650(2) 0.87089(13) 0.0228(4) Uani 1 1 d . .
C21 C 0.4177(2) 0.2651(2) 0.83764(15) 0.0284(5) Uani 1 1 d . .
H21 H 0.378900 0.204454 0.843058 0.034 Uiso 1 1 calc R U
C34 C 0.5313(2) 0.8003(2) 0.47237(13) 0.0230(4) Uani 1 1 d . .
C15 C 0.3476(2) 0.7231(2) 0.54461(13) 0.0230(4) Uani 1 1 d . .
C30 C 0.0699(2) 0.3064(2) 0.93056(14) 0.0245(5) Uani 1 1 d . .
H30 H 0.031327 0.368719 0.882959 0.029 Uiso 1 1 calc R U
C31 C 0.0035(2) 0.0327(2) 1.09243(13) 0.0241(5) Uani 1 1 d . .
C1 C 0.1824(2) 0.6465(2) 0.58580(13) 0.0241(5) Uani 1 1 d . .
C9 C 0.5591(2) 0.3704(2) 0.80089(13) 0.0228(4) Uani 1 1 d . .
C24 C -0.0145(2) 0.6767(2) 0.78310(14) 0.0274(5) Uani 1 1 d . .
H24 H -0.089850 0.747793 0.771790 0.033 Uiso 1 1 calc R U
C47 C 0.3518(2) 0.9265(2) 0.55479(15) 0.0276(5) Uani 1 1 d . .
H47A H 0.408830 0.970973 0.556404 0.041 Uiso 1 1 calc R U
H47B H 0.291746 0.923516 0.605477 0.041 Uiso 1 1 calc R U
H47C H 0.302926 0.969844 0.505047 0.041 Uiso 1 1 calc R U
C38 C 0.5687(2) 0.8845(2) 0.32195(14) 0.0257(5) Uani 1 1 d . .
H38 H 0.535801 0.927941 0.268616 0.031 Uiso 1 1 calc R U
C14 C 0.4336(2) 0.7927(2) 0.55075(14) 0.0235(4) Uani 1 1 d . .
C5 C 0.1474(2) 0.5171(2) 0.85199(13) 0.0231(4) Uani 1 1 d . .
C13 C 0.5049(2) 0.7249(2) 0.62947(14) 0.0243(5) Uani 1 1 d . .
C36 C 0.7490(2) 0.7745(2) 0.40724(14) 0.0249(5) Uani 1 1 d . .
H36 H 0.839532 0.742607 0.412093 0.030 Uiso 1 1 calc R U
C2 C 0.0555(2) 0.6361(2) 0.63374(14) 0.0254(5) Uani 1 1 d . .
C48 C 0.2443(2) 0.4676(2) 0.98554(14) 0.0277(5) Uani 1 1 d . .
H48A H 0.159280 0.491578 1.016458 0.042 Uiso 1 1 calc R U
H48B H 0.271848 0.540746 0.960688 0.042 Uiso 1 1 calc R U
H48C H 0.307007 0.404153 1.024115 0.042 Uiso 1 1 calc R U
C22 C 0.5394(2) 0.2682(2) 0.79334(15) 0.0275(5) Uani 1 1 d . .
H22 H 0.596271 0.210180 0.764078 0.033 Uiso 1 1 calc R U
C43 C 0.7425(2) 0.4024(3) 0.84374(16) 0.0344(6) Uani 1 1 d . .
H43A H 0.814573 0.434785 0.823310 0.052 Uiso 1 1 calc R U
H43B H 0.775770 0.313648 0.872947 0.052 Uiso 1 1 calc R U
H43C H 0.682728 0.447625 0.882619 0.052 Uiso 1 1 calc R U
C45 C 0.0292(3) 0.5271(3) 0.61956(16) 0.0346(6) Uani 1 1 d . .
H45A H 0.098854 0.449383 0.640381 0.052 Uiso 1 1 calc R U
H45B H 0.025144 0.541171 0.559403 0.052 Uiso 1 1 calc R U
H45C H -0.053265 0.521174 0.649871 0.052 Uiso 1 1 calc R U
C46 C 0.7643(2) 0.3454(2) 0.70986(16) 0.0309(5) Uani 1 1 d . .
H46A H 0.719902 0.358135 0.661222 0.046 Uiso 1 1 calc R U
H46B H 0.793261 0.256669 0.739705 0.046 Uiso 1 1 calc R U
H46C H 0.839132 0.373895 0.690807 0.046 Uiso 1 1 calc R U
C17 C 0.2589(3) 0.5947(2) 0.52446(15) 0.0319(5) Uani 1 1 d . .
H17 H 0.245221 0.536525 0.503004 0.038 Uiso 1 1 calc R U
C44 C -0.0561(2) 0.7565(2) 0.60200(15) 0.0325(5) Uani 1 1 d . .
H44A H -0.137049 0.749974 0.634408 0.049 Uiso 1 1 calc R U
H44B H -0.063030 0.768964 0.542458 0.049 Uiso 1 1 calc R U
H44C H -0.039179 0.827241 0.608914 0.049 Uiso 1 1 calc R U
C35 C 0.6640(2) 0.7545(2) 0.47817(14) 0.0246(5) Uani 1 1 d . .
H35 H 0.697153 0.708831 0.531210 0.030 Uiso 1 1 calc R U
C20 C 0.5559(2) 0.7663(2) 0.67784(15) 0.0286(5) Uani 1 1 d . .
H20 H 0.544711 0.850553 0.672769 0.034 Uiso 1 1 calc R U
C18 C 0.3632(3) 0.6435(2) 0.49817(15) 0.0315(5) Uani 1 1 d . .
H18 H 0.430954 0.623946 0.455983 0.038 Uiso 1 1 calc R U
C19 C 0.6289(2) 0.6598(2) 0.73710(14) 0.0290(5) Uani 1 1 d . .
H19 H 0.675441 0.660355 0.778553 0.035 Uiso 1 1 calc R U
O49 O 0.1968(2) 0.8144(2) 0.75115(13) 0.0488(5) Uani 1 1 d G .
H49A H 0.139339 0.881397 0.758079 0.073 Uiso 1 1 d G U
H49B H 0.247212 0.783684 0.790255 0.073 Uiso 1 1 d G U
N5 N 0.4008(3) 0.6843(3) 0.8996(2) 0.0630(8) Uani 1 1 d . .
C52 C 0.3882(3) 0.8366(3) 0.98346(18) 0.0401(6) Uani 1 1 d . .
H52A H 0.443788 0.792461 1.029956 0.060 Uiso 1 1 calc R U
H52B H 0.298692 0.870259 1.005845 0.060 Uiso 1 1 calc R U
H52C H 0.416813 0.904851 0.946145 0.060 Uiso 1 1 calc R U
C51 C 0.3960(3) 0.7516(3) 0.93709(19) 0.0440(7) Uani 1 1 d . .
N6 N 0.2255(2) 1.0012(2) 0.27995(15) 0.0435(6) Uani 1 1 d . .
C54 C 0.1518(3) 0.9622(3) 0.32587(17) 0.0378(6) Uani 1 1 d . .
C55 C 0.0597(3) 0.9112(3) 0.3861(2) 0.0540(8) Uani 1 1 d . .
H55A H 0.017292 0.877713 0.357861 0.081 Uiso 1 1 calc R U
H55B H -0.005451 0.977198 0.408618 0.081 Uiso 1 1 calc R U
H55C H 0.105467 0.844530 0.432135 0.081 Uiso 1 1 calc R U
O1W O 0.392(2) 0.423(2) 0.6565(14) 0.050 Uiso 0.100(5) 1 d . U

loop_
_atom_site_aniso_label
_atom_site_aniso_U_11
_atom_site_aniso_U_22
_atom_site_aniso_U_33
_atom_site_aniso_U_23
_atom_site_aniso_U_13
_atom_site_aniso_U_12
O42 0.0356(9) 0.0470(10) 0.0211(8) -0.0008(7) 0.0037(7) -0.0283(8)
O33 0.0307(8) 0.0370(9) 0.0217(8) -0.0048(7) 0.0031(6) -0.0214(7)
O32 0.0300(8) 0.0329(9) 0.0298(9) 0.0040(7) 0.0015(7) -0.0177(7)
O41 0.0289(8) 0.0375(9) 0.0278(9) -0.0024(7) 0.0059(7) -0.0164(7)
N2 0.0264(9) 0.0256(9) 0.0212(9) -0.0076(7) 0.0045(7) -0.0157(8)
N3 0.0276(9) 0.0270(9) 0.0210(9) -0.0060(7) 0.0016(7) -0.0157(8)
N1 0.0275(9) 0.0281(9) 0.0185(9) -0.0078(7) 0.0064(7) -0.0155(8)
N4 0.0268(9) 0.0269(9) 0.0211(9) -0.0095(7) 0.0050(7) -0.0152(8)
C29 0.0268(11) 0.0311(12) 0.0223(11) -0.0081(9) 0.0008(8) -0.0164(9)
C3 0.0261(10) 0.0279(11) 0.0212(11) -0.0050(9) 0.0045(8) -0.0178(9)
C28 0.0275(11) 0.0268(11) 0.0199(10) -0.0069(9) 0.0043(8) -0.0153(9)
C25 0.0247(10) 0.0276(11) 0.0157(10) -0.0080(8) 0.0063(8) -0.0132(9)
C26 0.0238(10) 0.0312(12) 0.0237(11) -0.0065(9) 0.0026(8) -0.0146(9)
C39 0.0273(11) 0.0313(12) 0.0221(11) -0.0060(9) 0.0026(9) -0.0173(9)
C11 0.0236(10) 0.0319(12) 0.0190(10) -0.0051(9) 0.0036(8) -0.0157(9)
C23 0.0319(12) 0.0332(12) 0.0197(11) -0.0086(9) 0.0065(9) -0.0186(10)
C40 0.0292(11) 0.0268(11) 0.0220(11) -0.0053(9) 0.0022(9) -0.0149(9)
C10 0.0251(10) 0.0305(12) 0.0209(11) -0.0032(9) 0.0011(8) -0.0169(9)
C37 0.0301(11) 0.0248(11) 0.0205(11) -0.0064(8) 0.0046(9) -0.0167(9)
C6 0.0283(11) 0.0272(11) 0.0183(10) -0.0073(9) 0.0051(8) -0.0164(9)
C27 0.0266(11) 0.0291(11) 0.0204(11) -0.0034(9) 0.0021(8) -0.0133(9)
C7 0.0253(11) 0.0288(11) 0.0171(10) -0.0033(8) 0.0030(8) -0.0167(9)
C21 0.0314(12) 0.0351(12) 0.0269(12) -0.0118(10) 0.0055(9) -0.0212(10)
C34 0.0286(11) 0.0247(11) 0.0199(10) -0.0055(8) 0.0048(8) -0.0173(9)
C15 0.0250(10) 0.0254(11) 0.0192(10) -0.0037(8) 0.0034(8) -0.0135(9)
C30 0.0276(11) 0.0298(11) 0.0178(10) -0.0053(9) 0.0029(8) -0.0146(9)
C31 0.0284(11) 0.0285(11) 0.0191(10) -0.0071(9) 0.0029(8) -0.0154(9)
C1 0.0297(11) 0.0281(11) 0.0193(10) -0.0056(9) 0.0021(8) -0.0176(9)
C9 0.0221(10) 0.0297(11) 0.0170(10) -0.0044(8) 0.0029(8) -0.0131(9)
C24 0.0287(11) 0.0279(11) 0.0246(11) -0.0043(9) 0.0032(9) -0.0134(9)
C47 0.0298(11) 0.0286(11) 0.0271(12) -0.0075(9) 0.0034(9) -0.0154(10)
C38 0.0323(11) 0.0288(11) 0.0195(11) -0.0038(9) 0.0007(9) -0.0178(9)
C14 0.0269(10) 0.0275(11) 0.0197(10) -0.0055(9) 0.0038(8) -0.0165(9)
C5 0.0279(11) 0.0291(11) 0.0173(10) -0.0062(8) 0.0061(8) -0.0192(9)
C13 0.0264(10) 0.0265(11) 0.0206(10) -0.0045(9) 0.0062(8) -0.0152(9)
C36 0.0250(10) 0.0259(11) 0.0260(11) -0.0077(9) 0.0029(9) -0.0127(9)
C2 0.0287(11) 0.0300(11) 0.0229(11) -0.0068(9) 0.0033(9) -0.0188(9)
C48 0.0334(12) 0.0348(12) 0.0211(11) -0.0106(9) 0.0058(9) -0.0197(10)
C22 0.0285(11) 0.0323(12) 0.0272(12) -0.0148(10) 0.0078(9) -0.0154(10)
C43 0.0342(12) 0.0427(14) 0.0303(13) -0.0005(11) -0.0083(10) -0.0221(11)
C45 0.0425(14) 0.0440(14) 0.0298(13) -0.0115(11) 0.0038(10) -0.0305(12)
C46 0.0265(11) 0.0319(12) 0.0316(13) -0.0051(10) 0.0067(9) -0.0143(10)
C17 0.0419(13) 0.0360(13) 0.0289(12) -0.0152(10) 0.0090(10) -0.0258(11)
C44 0.0330(12) 0.0413(14) 0.0249(12) -0.0043(10) 0.0001(9) -0.0194(11)
C35 0.0294(11) 0.0257(11) 0.0206(11) -0.0048(9) 0.0011(9) -0.0139(9)
C20 0.0360(12) 0.0296(12) 0.0259(12) -0.0095(9) 0.0039(9) -0.0187(10)
C18 0.0399(13) 0.0347(13) 0.0271(12) -0.0139(10) 0.0137(10) -0.0241(11)
C19 0.0353(12) 0.0368(13) 0.0226(11) -0.0085(10) 0.0018(9) -0.0223(11)
O49 0.0662(14) 0.0611(14) 0.0315(10) -0.0167(10) 0.0090(9) -0.0380(11)
N5 0.0675(19) 0.0631(18) 0.074(2) -0.0363(16) 0.0336(16) -0.0434(16)
C52 0.0394(14) 0.0443(15) 0.0378(15) -0.0072(12) -0.0064(11) -0.0168(12)
C51 0.0433(15) 0.0422(15) 0.0467(16) -0.0104(13) 0.0101(12) -0.0227(13)
N6 0.0477(14) 0.0439(13) 0.0363(13) -0.0099(10) -0.0039(11) -0.0129(11)
C54 0.0433(15) 0.0353(13) 0.0330(14) -0.0120(11) -0.0040(12) -0.0085(12)
C55 0.061(2) 0.0540(19) 0.0542(19) -0.0214(15) 0.0107(15) -0.0297(16)

loop_
_atom_type_symbol
_atom_type_description
_atom_type_scat_dispersion_real
_atom_type_scat_dispersion_imag
_atom_type_scat_source
C C 0.0181 0.0091 'International Tables Vol C Tables 4.2.6.8 and 6.1.1.4'
H H 0.0000 0.0000 'International Tables Vol C Tables 4.2.6.8 and 6.1.1.4'
N N 0.0311 0.0180 'International Tables Vol C Tables 4.2.6.8 and 6.1.1.4'
O O 0.0492 0.0322 'International Tables Vol C Tables 4.2.6.8 and 6.1.1.4'

loop_
_geom_angle_atom_site_label_1
_geom_angle_atom_site_label_2
_geom_angle_atom_site_label_3
_geom_angle
C40 O42 H42 109.5
C31 O32 H32 109.5
C9 N2 C7 110.09(18)
C9 N2 H8 125.0
C7 N2 H8 125.0
C13 N3 C11 110.56(19)
C13 N3 H12 124.7
C11 N3 H12 124.7
C3 N1 C5 110.49(19)
C3 N1 H4 124.8
C5 N1 H4 124.8
C1 N4 C15 109.94(18)
C1 N4 H16 125.0
C15 N4 H16 125.0
C28 C29 C30 120.7(2)
C28 C29 H29 119.7
C30 C29 H29 119.7
N1 C3 C24 107.4(2)
N1 C3 C2 121.3(2)
C24 C3 C2 131.2(2)
C29 C28 C27 119.8(2)
C29 C28 C31 118.6(2)
C27 C28 C31 121.5(2)
C30 C25 C26 118.6(2)
C30 C25 C6 121.6(2)
C26 C25 C6 119.78(19)
C27 C26 C25 121.5(2)
C27 C26 H26 119.3
C25 C26 H26 119.3
C38 C39 C34 120.9(2)
C38 C39 H39 119.6
C34 C39 H39 119.6
C19 C11 N3 107.0(2)
C19 C11 C10 132.2(2)
N3 C11 C10 120.7(2)
C5 C23 C24 108.1(2)
C5 C23 H23 125.9
C24 C23 H23 125.9
O41 C40 O42 123.5(2)
O41 C40 C37 121.3(2)
O42 C40 C37 115.2(2)
C9 C10 C11 109.31(18)
C9 C10 C46 108.71(19)
C11 C10 C46 110.83(18)
C9 C10 C43 109.41(18)
C11 C10 C43 109.4(2)
C46 C10 C43 109.2(2)
C38 C37 C36 119.7(2)
C38 C37 C40 121.0(2)
C36 C37 C40 119.2(2)
C7 C6 C5 109.16(17)
C7 C6 C25 108.81(18)
C5 C6 C25 110.78(18)
C7 C6 C48 111.50(19)
C5 C6 C48 108.69(19)
C25 C6 C48 107.90(17)
C26 C27 C28 119.1(2)
C26 C27 H27 120.4
C28 C27 H27 120.4
C21 C7 N2 107.13(19)
C21 C7 C6 130.4(2)
N2 C7 C6 122.0(2)
C7 C21 C22 107.9(2)
C7 C21 H21 126.0
C22 C21 H21 126.0
C35 C34 C39 118.7(2)
C35 C34 C14 122.3(2)
C39 C34 C14 118.9(2)
C18 C15 N4 107.5(2)
C18 C15 C14 131.6(2)
N4 C15 C14 120.62(19)
C25 C30 C29 120.2(2)
C25 C30 H30 119.9
C29 C30 H30 119.9
O33 C31 O32 123.4(2)
O33 C31 C28 120.8(2)
O32 C31 C28 115.85(19)
C17 C1 N4 107.10(19)
C17 C1 C2 132.1(2)
N4 C1 C2 120.7(2)
C22 C9 N2 107.54(19)
C22 C9 C10 131.3(2)
N2 C9 C10 121.1(2)
C3 C24 C23 107.1(2)
C3 C24 H24 126.5
C23 C24 H24 126.5
C14 C47 H47A 109.5
C14 C47 H47B 109.5
H47A C47 H47B 109.5
C14 C47 H47C 109.5
H47A C47 H47C 109.5
H47B C47 H47C 109.5
C37 C38 C39 119.8(2)
C37 C38 H38 120.1
C39 C38 H38 120.1
C13 C14 C15 109.30(18)
C13 C14 C47 109.05(18)
C15 C14 C47 110.51(18)
C13 C14 C34 110.02(18)
C15 C14 C34 109.67(18)
C47 C14 C34 108.28(17)
C23 C5 N1 106.9(2)
C23 C5 C6 131.1(2)
N1 C5 C6 121.7(2)
N3 C13 C20 107.0(2)
N3 C13 C14 121.1(2)
C20 C13 C14 131.3(2)
C35 C36 C37 119.9(2)
C35 C36 H36 120.0
C37 C36 H36 120.0
C3 C2 C1 109.89(18)
C3 C2 C44 109.69(19)
C1 C2 C44 110.03(18)
C3 C2 C45 109.13(18)
C1 C2 C45 109.53(19)
C44 C2 C45 108.5(2)
C6 C48 H48A 109.5
C6 C48 H48B 109.5
H48A C48 H48B 109.5
C6 C48 H48C 109.5
H48A C48 H48C 109.5
H48B C48 H48C 109.5
C9 C22 C21 107.3(2)
C9 C22 H22 126.3
C21 C22 H22 126.3
C10 C43 H43A 109.5
C10 C43 H43B 109.5
H43A C43 H43B 109.5
C10 C43 H43C 109.5
H43A C43 H43C 109.5
H43B C43 H43C 109.5
C2 C45 H45A 109.5
C2 C45 H45B 109.5
H45A C45 H45B 109.5
C2 C45 H45C 109.5
H45A C45 H45C 109.5
H45B C45 H45C 109.5
C10 C46 H46A 109.5
C10 C46 H46B 109.5
H46A C46 H46B 109.5
C10 C46 H46C 109.5
H46A C46 H46C 109.5
H46B C46 H46C 109.5
C1 C17 C18 108.0(2)
C1 C17 H17 126.0
C18 C17 H17 126.0
C2 C44 H44A 109.5
C2 C44 H44B 109.5
H44A C44 H44B 109.5
C2 C44 H44C 109.5
H44A C44 H44C 109.5
H44B C44 H44C 109.5
C34 C35 C36 120.9(2)
C34 C35 H35 119.5
C36 C35 H35 119.5
C13 C20 C19 107.5(2)
C13 C20 H20 126.3
C19 C20 H20 126.3
C15 C18 C17 107.5(2)
C15 C18 H18 126.3
C17 C18 H18 126.3
C11 C19 C20 107.9(2)
C11 C19 H19 126.0
C20 C19 H19 126.0
H49A O49 H49B 109.5
C51 C52 H52A 109.5
C51 C52 H52B 109.5
H52A C52 H52B 109.5
C51 C52 H52C 109.5
H52A C52 H52C 109.5
H52B C52 H52C 109.5
N5 C51 C52 179.2(4)
N6 C54 C55 178.7(3)
C54 C55 H55A 109.5
C54 C55 H55B 109.5
H55A C55 H55B 109.5
C54 C55 H55C 109.5
H55A C55 H55C 109.5
H55B C55 H55C 109.5

loop_
_geom_bond_atom_site_label_1
_geom_bond_atom_site_label_2
_geom_bond_distance
O42 C40 1.303(3)
O42 H42 0.8400
O33 C31 1.235(3)
O32 C31 1.301(3)
O32 H32 0.8400
O41 C40 1.235(3)
N2 C9 1.377(3)
N2 C7 1.380(3)
N2 H8 0.8800
N3 C13 1.371(3)
N3 C11 1.374(3)
N3 H12 0.8800
N1 C3 1.370(3)
N1 C5 1.379(3)
N1 H4 0.8800
N4 C1 1.379(3)
N4 C15 1.380(3)
N4 H16 0.8800
C29 C28 1.385(3)
C29 C30 1.392(3)
C29 H29 0.9500
C3 C24 1.374(3)
C3 C2 1.513(3)
C28 C27 1.394(3)
C28 C31 1.487(3)
C25 C30 1.391(3)
C25 C26 1.397(3)
C25 C6 1.544(3)
C26 C27 1.390(3)
C26 H26 0.9500
C39 C38 1.394(3)
C39 C34 1.399(3)
C39 H39 0.9500
C11 C19 1.363(3)
C11 C10 1.517(3)
C23 C5 1.365(3)
C23 C24 1.431(3)
C23 H23 0.9500
C40 C37 1.490(3)
C10 C9 1.516(3)
C10 C46 1.534(3)
C10 C43 1.534(3)
C37 C38 1.391(3)
C37 C36 1.396(3)
C6 C7 1.506(3)
C6 C5 1.517(3)
C6 C48 1.546(3)
C27 H27 0.9500
C7 C21 1.369(3)
C21 C22 1.430(3)
C21 H21 0.9500
C34 C35 1.390(3)
C34 C14 1.546(3)
C15 C18 1.361(3)
C15 C14 1.523(3)
C30 H30 0.9500
C1 C17 1.364(3)
C1 C2 1.520(3)
C9 C22 1.371(3)
C24 H24 0.9500
C47 C14 1.543(3)
C47 H47A 0.9800
C47 H47B 0.9800
C47 H47C 0.9800
C38 H38 0.9500
C14 C13 1.515(3)
C13 C20 1.371(3)
C36 C35 1.394(3)
C36 H36 0.9500
C2 C44 1.537(3)
C2 C45 1.539(3)
C48 H48A 0.9800
C48 H48B 0.9800
C48 H48C 0.9800
C22 H22 0.9500
C43 H43A 0.9800
C43 H43B 0.9800
C43 H43C 0.9800
C45 H45A 0.9800
C45 H45B 0.9800
C45 H45C 0.9800
C46 H46A 0.9800
C46 H46B 0.9800
C46 H46C 0.9800
C17 C18 1.429(3)
C17 H17 0.9500
C44 H44A 0.9800
C44 H44B 0.9800
C44 H44C 0.9800
C35 H35 0.9500
C20 C19 1.425(3)
C20 H20 0.9500
C18 H18 0.9500
C19 H19 0.9500
O49 H49A 0.8501
O49 H49B 0.8500
N5 C51 1.154(4)
C52 C51 1.439(4)
C52 H52A 0.9800
C52 H52B 0.9800
C52 H52C 0.9800
N6 C54 1.144(4)
C54 C55 1.463(4)
C55 H55A 0.9800
C55 H55B 0.9800
C55 H55C 0.9800

loop_
_geom_hbond_atom_site_label_D
_geom_hbond_atom_site_label_H
_geom_hbond_atom_site_label_A
_geom_hbond_distance_DH
_geom_hbond_distance_HA
_geom_hbond_distance_DA
_geom_hbond_angle_DHA
_geom_hbond_site_symmetry_A
O42 H42 O33 0.84 1.82 2.630(2) 162.3 1_664
O32 H32 O41 0.84 1.84 2.661(2) 164.8 1_446
N2 H8 N5 0.88 2.39 3.265(3) 176.6 .
N4 H16 O49 0.88 2.17 2.993(3) 155.4 .

loop_
_geom_torsion_atom_site_label_1
_geom_torsion_atom_site_label_2
_geom_torsion_atom_site_label_3
_geom_torsion_atom_site_label_4
_geom_torsion
C5 N1 C3 C24 -0.5(2)
C5 N1 C3 C2 178.27(18)
C30 C29 C28 C27 -1.7(3)
C30 C29 C28 C31 175.0(2)
C30 C25 C26 C27 -3.9(3)
C6 C25 C26 C27 173.3(2)
C13 N3 C11 C19 -1.0(2)
C13 N3 C11 C10 176.76(19)
C19 C11 C10 C9 120.9(3)
N3 C11 C10 C9 -56.1(3)
C19 C11 C10 C46 -119.2(3)
N3 C11 C10 C46 63.7(3)
C19 C11 C10 C43 1.2(3)
N3 C11 C10 C43 -175.9(2)
O41 C40 C37 C38 -179.7(2)
O42 C40 C37 C38 2.5(3)
O41 C40 C37 C36 3.1(3)
O42 C40 C37 C36 -174.7(2)
C30 C25 C6 C7 -115.9(2)
C26 C25 C6 C7 67.0(3)
C30 C25 C6 C5 4.1(3)
C26 C25 C6 C5 -172.98(19)
C30 C25 C6 C48 122.9(2)
C26 C25 C6 C48 -54.1(3)
C25 C26 C27 C28 0.5(3)
C29 C28 C27 C26 2.3(3)
C31 C28 C27 C26 -174.4(2)
C9 N2 C7 C21 -0.5(3)
C9 N2 C7 C6 -173.68(19)
C5 C6 C7 C21 -95.1(3)
C25 C6 C7 C21 25.9(3)
C48 C6 C7 C21 144.8(2)
C5 C6 C7 N2 76.3(3)
C25 C6 C7 N2 -162.66(19)
C48 C6 C7 N2 -43.8(3)
N2 C7 C21 C22 0.3(3)
C6 C7 C21 C22 172.7(2)
C38 C39 C34 C35 -2.2(3)
C38 C39 C34 C14 173.1(2)
C1 N4 C15 C18 0.2(3)
C1 N4 C15 C14 -174.40(19)
C26 C25 C30 C29 4.4(3)
C6 C25 C30 C29 -172.7(2)
C28 C29 C30 C25 -1.7(3)
C29 C28 C31 O33 -5.6(3)
C27 C28 C31 O33 171.0(2)
C29 C28 C31 O32 174.5(2)
C27 C28 C31 O32 -8.8(3)
C15 N4 C1 C17 0.0(3)
C15 N4 C1 C2 -176.9(2)
C7 N2 C9 C22 0.5(3)
C7 N2 C9 C10 -178.39(19)
C11 C10 C9 C22 130.0(3)
C46 C10 C9 C22 8.9(3)
C43 C10 C9 C22 -110.3(3)
C11 C10 C9 N2 -51.5(3)
C46 C10 C9 N2 -172.6(2)
C43 C10 C9 N2 68.3(3)
N1 C3 C24 C23 0.5(2)
C2 C3 C24 C23 -178.0(2)
C5 C23 C24 C3 -0.4(3)
C36 C37 C38 C39 2.0(3)
C40 C37 C38 C39 -175.2(2)
C34 C39 C38 C37 0.2(3)
C18 C15 C14 C13 -100.9(3)
N4 C15 C14 C13 72.2(3)
C18 C15 C14 C47 139.1(3)
N4 C15 C14 C47 -47.9(3)
C18 C15 C14 C34 19.8(3)
N4 C15 C14 C34 -167.15(19)
C35 C34 C14 C13 -2.6(3)
C39 C34 C14 C13 -177.68(19)
C35 C34 C14 C15 -122.8(2)
C39 C34 C14 C15 62.1(3)
C35 C34 C14 C47 116.5(2)
C39 C34 C14 C47 -58.6(3)
C24 C23 C5 N1 0.1(2)
C24 C23 C5 C6 -174.0(2)
C3 N1 C5 C23 0.2(2)
C3 N1 C5 C6 175.06(18)
C7 C6 C5 C23 -155.1(2)
C25 C6 C5 C23 85.1(3)
C48 C6 C5 C23 -33.3(3)
C7 C6 C5 N1 31.5(3)
C25 C6 C5 N1 -88.3(2)
C48 C6 C5 N1 153.31(19)
C11 N3 C13 C20 0.8(2)
C11 N3 C13 C14 173.07(19)
C15 C14 C13 N3 35.2(3)
C47 C14 C13 N3 156.10(19)
C34 C14 C13 N3 -85.3(2)
C15 C14 C13 C20 -154.7(2)
C47 C14 C13 C20 -33.8(3)
C34 C14 C13 C20 84.8(3)
C38 C37 C36 C35 -2.1(3)
C40 C37 C36 C35 175.1(2)
N1 C3 C2 C1 -54.1(3)
C24 C3 C2 C1 124.3(3)
N1 C3 C2 C44 -175.18(19)
C24 C3 C2 C44 3.2(3)
N1 C3 C2 C45 66.0(3)
C24 C3 C2 C45 -115.5(3)
C17 C1 C2 C3 133.4(3)
N4 C1 C2 C3 -50.5(3)
C17 C1 C2 C44 -105.7(3)
N4 C1 C2 C44 70.3(3)
C17 C1 C2 C45 13.5(4)
N4 C1 C2 C45 -170.4(2)
N2 C9 C22 C21 -0.2(3)
C10 C9 C22 C21 178.5(2)
C7 C21 C22 C9 -0.1(3)
N4 C1 C17 C18 -0.2(3)
C2 C1 C17 C18 176.2(2)
C39 C34 C35 C36 2.1(3)
C14 C34 C35 C36 -173.0(2)
C37 C36 C35 C34 0.0(3)
N3 C13 C20 C19 -0.3(3)
C14 C13 C20 C19 -171.5(2)
N4 C15 C18 C17 -0.3(3)
C14 C15 C18 C17 173.4(2)
C1 C17 C18 C15 0.3(3)
N3 C11 C19 C20 0.8(3)
C10 C11 C19 C20 -176.6(2)
C13 C20 C19 C11 -0.3(3)
